data_7009572
loop_
_publ_author_name
'Zhao, Yingjun'
'Hong, Maochun'
'Su, Weiping'
'Cao, Rong'
'Zhou, Zhongyuan'
'Chan, Albert S. C.'

_publ_section_title
;
 Synthesis and characterization of two copper cyanide complexes with
 hexagonal Cu6 units
;
_journal_issue 11
_journal_name_full 'Journal of the Chemical Society, Dalton Transactions'
_journal_page_first 1685
_journal_paper_doi 10.1039/b002096f
_journal_year 2000
_chemical_formula_sum 'C222 H180 Cu6 N6 P12'
_chemical_formula_weight 3684.60
_chemical_name_systematic
; 
 ? 
;
_space_group_IT_number 148
_symmetry_cell_setting hexagonal
_symmetry_space_group_name_Hall '-R 3'
_symmetry_space_group_name_H-M 'R -3 :H'
_atom_sites_solution_hydrogens geom
_atom_sites_solution_primary direct
_atom_sites_solution_secondary difmap
_audit_creation_method SHELXL
_cell_angle_alpha 90.00
_cell_angle_beta 90.00
_cell_angle_gamma 120.00
_cell_formula_units_Z 3
_cell_length_a 34.402(2)
_cell_length_b 34.402(2)
_cell_length_c 13.7159(11)
_cell_measurement_temperature 293(2)
_cell_volume 14058.0(16)
_computing_structure_refinement 'SHELXL-93 (Sheldrick, 1993)'
_computing_structure_solution 'SHELXS-86 (Sheldrick, 1990)'
_diffrn_ambient_temperature 293(2)
_diffrn_measurement_device 'Smart CCD'
_diffrn_radiation_monochromator graphite
_diffrn_radiation_source 'fine-focus sealed tube'
_diffrn_radiation_type MoK\a
_diffrn_radiation_wavelength 0.71073
_diffrn_reflns_av_R_equivalents 0.0395
_diffrn_reflns_av_sigmaI/netI 0.0316
_diffrn_reflns_limit_h_max 44
_diffrn_reflns_limit_h_min -38
_diffrn_reflns_limit_k_max 44
_diffrn_reflns_limit_k_min -43
_diffrn_reflns_limit_l_max 17
_diffrn_reflns_limit_l_min -17
_diffrn_reflns_number 31566
_diffrn_reflns_theta_max 27.50
_diffrn_reflns_theta_min 1.18
_exptl_absorpt_coefficient_mu 0.828
_exptl_crystal_density_diffrn 1.306
_exptl_crystal_F_000 5724
_exptl_crystal_size_max 0.18
_exptl_crystal_size_mid 0.18
_exptl_crystal_size_min 0.12
_refine_diff_density_max 0.372
_refine_diff_density_min -0.329
_refine_diff_density_rms 0.073
_refine_ls_extinction_coef 0.000023(14)
_refine_ls_extinction_expression Fc^*^=kFc[1+0.001xFc^2^\l^3^/sin(2\q)]^-1/4^
_refine_ls_extinction_method SHELXL
_refine_ls_goodness_of_fit_all 1.002
_refine_ls_goodness_of_fit_obs 1.039
_refine_ls_matrix_type full
_refine_ls_number_parameters 491
_refine_ls_number_reflns 7165
_refine_ls_number_restraints 0
_refine_ls_restrained_S_all 1.002
_refine_ls_restrained_S_obs 1.039
_refine_ls_R_factor_all 0.0518
_refine_ls_R_factor_obs 0.0346
_refine_ls_shift/esd_max 0.163
_refine_ls_shift/esd_mean 0.024
_refine_ls_structure_factor_coef Fsqd
_refine_ls_weighting_details 'w=1/[\s^2^(Fo^2^)+(0.0687P)^2^+0.0000P] where P=(Fo^2^+2Fc^2^)/3'
_refine_ls_weighting_scheme calc
_refine_ls_wR_factor_all 0.1053
_refine_ls_wR_factor_obs 0.0934
_reflns_number_observed 5359
_reflns_number_total 7165
_reflns_observed_criterion >2sigma(I)
_cod_data_source_file b002096f.txt
_cod_data_source_block zhao3
_cod_depositor_comments
;
The following automatic conversions were performed:

'_refine_ls_weighting_scheme' value 'calc
w=1/[\s^2^(Fo^2^)+(0.0687P)^2^+0.0000P] where P=(Fo^2^+2Fc^2^)/3' was
changed to 'calc'. New tag '_refine_ls_weighting_details' was
created. The value of the new tag was set to
'w=1/[\s^2^(Fo^2^)+(0.0687P)^2^+0.0000P] where P=(Fo^2^+2Fc^2^)/3'.

Automatic conversion script
Id: cif_fix_values 3143 2015-03-26 13:38:13Z robertas 
;
_cod_original_cell_volume 14057.6(16)
_cod_original_sg_symbol_H-M R-3
_cod_database_code 7009572

loop_
_symmetry_equiv_pos_as_xyz
'x, y, z'
'-y, x-y, z'
'-x+y, -x, z'
'x+2/3, y+1/3, z+1/3'
'-y+2/3, x-y+1/3, z+1/3'
'-x+y+2/3, -x+1/3, z+1/3'
'x+1/3, y+2/3, z+2/3'
'-y+1/3, x-y+2/3, z+2/3'
'-x+y+1/3, -x+2/3, z+2/3'
'-x, -y, -z'
'y, -x+y, -z'
'x-y, x, -z'
'-x+2/3, -y+1/3, -z+1/3'
'y+2/3, -x+y+1/3, -z+1/3'
'x-y+2/3, x+1/3, -z+1/3'
'-x+1/3, -y+2/3, -z+2/3'
'y+1/3, -x+y+2/3, -z+2/3'
'x-y+1/3, x+2/3, -z+2/3'

loop_
_atom_site_aniso_label
_atom_site_aniso_U_11
_atom_site_aniso_U_22
_atom_site_aniso_U_33
_atom_site_aniso_U_23
_atom_site_aniso_U_13
_atom_site_aniso_U_12
Cu 0.02856(5) 0.02853(5) 0.03292(7) -0.00209(5) -0.00118(5) 0.01287(4)
P1 0.02805(10) 0.02969(10) 0.02838(13) -0.00120(9) -0.00080(9) 0.01375(8)
P2 0.02638(10) 0.03310(11) 0.03543(14) -0.00053(10) -0.00273(10) 0.01268(8)
N 0.0418(4) 0.0447(4) 0.0372(5) 0.0000(4) -0.0050(4) 0.0220(3)
C 0.0258(4) 0.0240(4) 0.0298(5) 0.0046(4) 0.0003(4) 0.0088(3)
C1 0.0329(4) 0.0437(4) 0.0335(6) -0.0045(4) -0.0034(4) 0.0222(3)
C2 0.0444(5) 0.0461(5) 0.0512(7) -0.0063(5) -0.0010(5) 0.0252(4)
C3 0.0649(6) 0.0558(5) 0.0717(9) -0.0164(6) -0.0041(6) 0.0400(4)
C4 0.0591(5) 0.0829(7) 0.0912(11) -0.0159(7) 0.0048(7) 0.0509(5)
C5 0.0393(6) 0.0716(8) 0.1215(14) -0.0072(9) 0.0194(7) 0.0260(5)
C6 0.0371(5) 0.0488(6) 0.0829(10) -0.0064(6) 0.0048(6) 0.0205(4)
C7 0.0299(4) 0.0319(4) 0.0354(6) 0.0002(4) -0.0043(4) 0.0162(3)
C8 0.0346(4) 0.0531(5) 0.0358(6) 0.0006(4) -0.0027(4) 0.0239(4)
C9 0.0317(5) 0.0687(7) 0.0556(8) 0.0081(6) 0.0004(5) 0.0208(5)
C10 0.0335(5) 0.0580(7) 0.0639(9) 0.0015(6) -0.0153(6) 0.0116(5)
C11 0.0547(6) 0.0481(6) 0.0404(7) -0.0048(5) -0.0159(5) 0.0178(5)
C12 0.0432(5) 0.0393(5) 0.0350(6) -0.0005(4) -0.0031(5) 0.0165(4)
C13 0.0297(4) 0.0362(4) 0.0358(6) 0.0057(4) 0.0015(4) 0.0154(3)
C14 0.0521(6) 0.0487(6) 0.0362(6) 0.0029(5) 0.0011(5) 0.0173(5)
C15 0.0598(7) 0.0644(7) 0.0428(7) 0.0204(6) 0.0083(6) 0.0238(6)
C16 0.0628(6) 0.0544(6) 0.0754(9) 0.0308(6) 0.0251(6) 0.0336(5)
C17 0.0887(8) 0.0420(6) 0.0761(10) 0.0093(6) 0.0284(7) 0.0339(5)
C18 0.0669(6) 0.0405(5) 0.0446(7) 0.0044(5) 0.0139(6) 0.0273(4)
C19 0.0389(4) 0.0422(5) 0.0439(6) 0.0060(5) 0.0029(5) 0.0220(4)
C20 0.0984(8) 0.0645(6) 0.0606(9) -0.0110(6) -0.0157(7) 0.0555(5)
C21 0.1417(10) 0.0775(7) 0.0840(12) -0.0120(8) -0.0062(10) 0.0775(6)
C22 0.1094(8) 0.0803(7) 0.1114(15) 0.0106(8) 0.0106(10) 0.0744(5)
C23 0.0755(7) 0.0825(7) 0.118(2) 0.0131(8) -0.0112(9) 0.0563(5)
C24 0.0610(6) 0.0623(6) 0.0814(10) -0.0038(7) -0.0174(7) 0.0387(5)
C25 0.0351(4) 0.0373(4) 0.0365(6) -0.0032(4) -0.0055(4) 0.0173(3)
C26 0.0359(5) 0.0496(6) 0.0480(7) -0.0086(5) -0.0048(5) 0.0199(4)
C27 0.0563(6) 0.0676(7) 0.0485(8) -0.0059(6) 0.0058(6) 0.0345(5)
C28 0.0704(7) 0.0632(6) 0.0419(7) -0.0136(5) -0.0093(6) 0.0376(5)
C29 0.0536(6) 0.0554(6) 0.0520(8) -0.0111(6) -0.0186(6) 0.0206(5)
C30 0.0363(5) 0.0534(6) 0.0451(7) -0.0033(5) -0.0058(5) 0.0140(5)
C31 0.0271(4) 0.0447(5) 0.0355(6) 0.0020(4) -0.0055(4) 0.0100(4)
C32 0.0574(7) 0.0492(6) 0.0604(9) 0.0081(6) 0.0007(6) 0.0184(5)
C33 0.0830(10) 0.0505(8) 0.0720(11) 0.0182(7) -0.0029(9) 0.0109(7)
C34 0.0533(8) 0.0809(10) 0.0507(9) 0.0173(8) -0.0039(7) -0.0069(8)
C35 0.0394(6) 0.0998(11) 0.0635(9) 0.0109(9) 0.0109(7) 0.0163(7)
C36 0.0396(5) 0.0735(8) 0.0606(9) 0.0102(7) 0.0056(6) 0.0231(5)

loop_
_atom_site_label
_atom_site_type_symbol
_atom_site_fract_x
_atom_site_fract_y
_atom_site_fract_z
_atom_site_U_iso_or_equiv
_atom_site_thermal_displace_type
_atom_site_occupancy
_atom_site_calc_flag
_atom_site_refinement_flags
_atom_site_disorder_group
Cu Cu 0.158805(4) 0.041696(4) 0.441824(9) 0.03063(3) Uani 1 d . .
P1 P 0.160982(8) 0.040519(8) 0.27211(2) 0.02901(7) Uani 1 d . .
P2 P 0.228190(8) 0.060447(9) 0.50372(2) 0.03261(7) Uani 1 d . .
N N 0.11465(3) -0.02024(3) 0.49131(7) 0.0410(3) Uani 1 d . .
C C 0.08789(3) -0.05594(3) 0.51548(7) 0.0281(3) Uani 1 d . .
C1 C 0.19769(3) 0.02198(3) 0.21704(8) 0.0354(3) Uani 1 d . .
C2 C 0.18335(4) -0.02349(4) 0.20932(10) 0.0461(3) Uani 1 d . .
H2A H 0.1527(3) -0.0456(4) 0.2306(9) 0.045(3) Uiso 1 d . .
C3 C 0.21218(4) -0.03772(4) 0.17502(12) 0.0598(4) Uani 1 d . .
H3A H 0.2032(4) -0.0654(4) 0.1717(10) 0.062(4) Uiso 1 d . .
C4 C 0.25519(4) -0.00709(5) 0.14845(13) 0.0709(5) Uani 1 d . .
H4A H 0.2744(5) -0.0176(5) 0.1180(12) 0.087(5) Uiso 1 d . .
C5 C 0.27014(4) 0.03793(5) 0.1580(2) 0.0782(6) Uani 1 d . .
H5A H 0.2975(5) 0.0576(5) 0.1418(12) 0.083(5) Uiso 1 d . .
C6 C 0.24157(4) 0.05259(4) 0.19212(12) 0.0567(4) Uani 1 d . .
H6A H 0.2507(4) 0.0835(4) 0.2002(10) 0.066(4) Uiso 1 d . .
C7 C 0.10570(3) 0.00117(3) 0.22140(8) 0.0320(3) Uani 1 d . .
C8 C 0.06938(3) -0.01658(4) 0.28489(9) 0.0402(3) Uani 1 d . .
H8A H 0.0740(3) -0.0076(3) 0.3475(8) 0.039(3) Uiso 1 d . .
C9 C 0.02666(4) -0.04674(5) 0.25218(10) 0.0539(4) Uani 1 d . .
H9A H 0.0053(4) -0.0593(4) 0.2958(11) 0.065(4) Uiso 1 d . .
C10 C 0.01912(4) -0.05861(4) 0.15648(11) 0.0568(4) Uani 1 d . .
H10A H -0.0089(5) -0.0813(5) 0.1281(12) 0.082(5) Uiso 1 d . .
C11 C 0.05484(4) -0.04121(4) 0.09180(10) 0.0513(4) Uani 1 d . .
H11A H 0.0506(4) -0.0492(4) 0.0318(10) 0.056(4) Uiso 1 d . .
C12 C 0.09771(4) -0.01202(4) 0.12384(9) 0.0410(3) Uani 1 d . .
H12A H 0.1211(4) -0.0021(4) 0.0777(9) 0.047(3) Uiso 1 d . .
C13 C 0.17927(3) 0.09326(3) 0.20493(8) 0.0344(3) Uani 1 d . .
C14 C 0.18529(4) 0.09684(4) 0.10467(9) 0.0492(4) Uani 1 d . .
H14A H 0.1805(4) 0.0719(4) 0.0692(10) 0.059(4) Uiso 1 d . .
C15 C 0.20064(4) 0.13766(5) 0.05797(10) 0.0589(4) Uani 1 d . .
H15A H 0.2032(4) 0.1375(4) -0.0063(11) 0.062(4) Uiso 1 d . .
C16 C 0.21065(4) 0.17525(4) 0.11050(12) 0.0623(4) Uani 1 d . .
H16A H 0.2231(4) 0.2056(5) 0.0771(11) 0.075(5) Uiso 1 d . .
C17 C 0.20536(5) 0.17229(4) 0.20894(12) 0.0684(5) Uani 1 d . .
H17A H 0.2118(5) 0.1934(5) 0.2408(11) 0.077(5) Uiso 1 d . .
C18 C 0.18917(4) 0.13154(4) 0.25657(10) 0.0505(4) Uani 1 d . .
H18A H 0.1865(4) 0.1312(4) 0.3203(9) 0.048(4) Uiso 1 d . .
C19 C 0.24403(3) 0.01691(4) 0.51298(9) 0.0409(3) Uani 1 d . .
C20 C 0.22536(5) -0.01770(5) 0.44665(12) 0.0680(4) Uani 1 d . .
H20A H 0.2031(4) -0.0211(5) 0.4121(11) 0.074(5) Uiso 1 d . .
C21 C 0.23847(6) -0.04939(5) 0.44266(15) 0.0910(6) Uani 1 d . .
H21A H 0.2229(6) -0.0737(6) 0.3907(16) 0.131(8) Uiso 1 d . .
C22 C 0.26983(5) -0.04773(5) 0.5061(2) 0.0884(6) Uani 1 d . .
H22A H 0.2756(5) -0.0699(5) 0.5084(14) 0.103(6) Uiso 1 d . .
C23 C 0.28784(5) -0.01465(5) 0.5750(2) 0.0846(6) Uani 1 d . .
H23A H 0.3080(5) -0.0157(5) 0.6224(14) 0.106(6) Uiso 1 d . .
C24 C 0.27489(4) 0.01759(5) 0.57820(13) 0.0647(4) Uani 1 d . .
H24A H 0.2847(4) 0.0368(5) 0.6217(12) 0.077(5) Uiso 1 d . .
C25 C 0.23739(3) 0.08244(3) 0.62755(8) 0.0366(3) Uani 1 d . .
C26 C 0.19974(4) 0.06674(4) 0.68744(9) 0.0451(3) Uani 1 d . .
H26A H 0.1724(4) 0.0468(3) 0.6624(9) 0.043(3) Uiso 1 d . .
C27 C 0.20445(4) 0.07726(4) 0.78520(11) 0.0559(4) Uani 1 d . .
H27A H 0.1806(4) 0.0671(4) 0.8205(11) 0.066(4) Uiso 1 d . .
C28 C 0.24602(4) 0.10377(4) 0.82513(10) 0.0566(4) Uani 1 d . .
H28A H 0.2483(4) 0.1103(4) 0.8939(11) 0.061(4) Uiso 1 d . .
C29 C 0.28355(4) 0.12106(4) 0.76650(11) 0.0566(4) Uani 1 d . .
H29A H 0.3147(5) 0.1421(5) 0.7977(12) 0.086(5) Uiso 1 d . .
C30 C 0.27948(4) 0.11069(4) 0.66853(10) 0.0487(4) Uani 1 d . .
H30A H 0.3052(4) 0.1215(4) 0.6297(9) 0.051(4) Uiso 1 d . .
C31 C 0.27502(3) 0.10425(4) 0.43335(8) 0.0393(3) Uani 1 d . .
C32 C 0.27347(5) 0.14266(4) 0.41127(11) 0.0593(4) Uani 1 d . .
H32A H 0.2513(4) 0.1469(4) 0.4388(11) 0.074(5) Uiso 1 d . .
C33 C 0.30478(6) 0.17503(5) 0.35005(13) 0.0785(6) Uani 1 d . .
H33A H 0.3029(5) 0.2006(5) 0.3404(13) 0.089(6) Uiso 1 d . .
C34 C 0.33762(5) 0.16901(6) 0.30891(12) 0.0796(7) Uani 1 d . .
H34A H 0.3573(5) 0.1905(5) 0.2660(13) 0.099(6) Uiso 1 d . .
C35 C 0.34006(5) 0.13187(6) 0.32994(13) 0.0758(6) Uani 1 d . .
H35A H 0.3624(5) 0.1288(5) 0.3044(14) 0.100(6) Uiso 1 d . .
C36 C 0.30875(4) 0.09937(5) 0.39257(12) 0.0602(5) Uani 1 d . .
H36A H 0.3069(4) 0.0713(4) 0.3990(10) 0.061(4) Uiso 1 d . .

loop_
_atom_type_symbol
_atom_type_description
_atom_type_scat_dispersion_real
_atom_type_scat_dispersion_imag
_atom_type_scat_source
C C 0.0033 0.0016 'International Tables Vol C Tables 4.2.6.8 and 6.1.1.4'
H H 0.0000 0.0000 'International Tables Vol C Tables 4.2.6.8 and 6.1.1.4'
N N 0.0061 0.0033 'International Tables Vol C Tables 4.2.6.8 and 6.1.1.4'
P P 0.1023 0.0942 'International Tables Vol C Tables 4.2.6.8 and 6.1.1.4'
Cu Cu 0.3201 1.2651 'International Tables Vol C Tables 4.2.6.8 and 6.1.1.4'

loop_
_geom_angle_atom_site_label_1
_geom_angle_atom_site_label_2
_geom_angle_atom_site_label_3
_geom_angle
_geom_angle_site_symmetry_1
_geom_angle_site_symmetry_3
_geom_angle_publ_flag
C Cu N 112.70(4) 12_556 . ?
C Cu P2 108.32(3) 12_556 . ?
N Cu P2 107.43(3) . . ?
C Cu P1 109.37(3) 12_556 . ?
N Cu P1 109.36(3) . . ?
P2 Cu P1 109.609(11) . . ?
C7 P1 C1 103.12(5) . . ?
C7 P1 C13 104.77(5) . . ?
C1 P1 C13 100.41(5) . . ?
C7 P1 Cu 111.19(3) . . ?
C1 P1 Cu 116.76(4) . . ?
C13 P1 Cu 118.72(4) . . ?
C25 P2 C19 102.32(6) . . ?
C25 P2 C31 104.50(5) . . ?
C19 P2 C31 102.09(6) . . ?
C25 P2 Cu 113.63(4) . . ?
C19 P2 Cu 119.09(3) . . ?
C31 P2 Cu 113.44(4) . . ?
C N Cu 176.31(9) . . ?
N C Cu 179.44(10) . 11_556 ?
C6 C1 C2 118.44(12) . . ?
C6 C1 P1 120.98(9) . . ?
C2 C1 P1 120.22(8) . . ?
C1 C2 C3 120.56(10) . . ?
C4 C3 C2 120.41(13) . . ?
C3 C4 C5 119.63(15) . . ?
C4 C5 C6 120.46(12) . . ?
C1 C6 C5 120.46(12) . . ?
C8 C7 C12 118.08(9) . . ?
C8 C7 P1 117.38(8) . . ?
C12 C7 P1 124.54(8) . . ?
C9 C8 C7 120.75(11) . . ?
C10 C9 C8 120.65(11) . . ?
C9 C10 C11 119.55(11) . . ?
C12 C11 C10 120.39(12) . . ?
C11 C12 C7 120.55(11) . . ?
C18 C13 C14 118.00(11) . . ?
C18 C13 P1 118.88(9) . . ?
C14 C13 P1 123.07(9) . . ?
C15 C14 C13 120.85(12) . . ?
C16 C15 C14 120.25(13) . . ?
C17 C16 C15 119.49(13) . . ?
C16 C17 C18 121.00(13) . . ?
C13 C18 C17 120.39(13) . . ?
C20 C19 C24 117.76(14) . . ?
C20 C19 P2 117.36(11) . . ?
C24 C19 P2 124.80(10) . . ?
C21 C20 C19 121.1(2) . . ?
C22 C21 C20 120.5(2) . . ?
C23 C22 C21 119.7(2) . . ?
C22 C23 C24 119.7(2) . . ?
C19 C24 C23 121.17(15) . . ?
C26 C25 C30 118.14(11) . . ?
C26 C25 P2 116.97(8) . . ?
C30 C25 P2 124.67(9) . . ?
C27 C26 C25 120.48(10) . . ?
C28 C27 C26 120.75(12) . . ?
C27 C28 C29 119.70(13) . . ?
C30 C29 C28 120.32(11) . . ?
C29 C30 C25 120.53(11) . . ?
C36 C31 C32 117.83(12) . . ?
C36 C31 P2 124.24(11) . . ?
C32 C31 P2 117.55(10) . . ?
C33 C32 C31 121.1(2) . . ?
C34 C33 C32 119.9(2) . . ?
C35 C34 C33 120.06(15) . . ?
C34 C35 C36 120.1(2) . . ?
C31 C36 C35 121.0(2) . . ?

loop_
_geom_bond_atom_site_label_1
_geom_bond_atom_site_label_2
_geom_bond_distance
_geom_bond_site_symmetry_2
_geom_bond_publ_flag
Cu C 1.9881(8) 12_556 ?
Cu N 2.0177(9) . ?
Cu P2 2.3010(3) . ?
Cu P1 2.3301(4) . ?
P1 C7 1.8327(9) . ?
P1 C1 1.8378(12) . ?
P1 C13 1.8425(11) . ?
P2 C25 1.8215(12) . ?
P2 C19 1.8364(14) . ?
P2 C31 1.8357(10) . ?
N C 1.1555(12) . ?
C Cu 1.9881(8) 11_556 ?
C1 C6 1.3839(14) . ?
C1 C2 1.389(2) . ?
C2 C3 1.390(2) . ?
C3 C4 1.369(2) . ?
C4 C5 1.373(2) . ?
C5 C6 1.391(2) . ?
C7 C8 1.3890(15) . ?
C7 C12 1.395(2) . ?
C8 C9 1.3831(14) . ?
C9 C10 1.361(2) . ?
C10 C11 1.386(2) . ?
C11 C12 1.377(2) . ?
C13 C18 1.380(2) . ?
C13 C14 1.387(2) . ?
C14 C15 1.385(2) . ?
C15 C16 1.366(2) . ?
C16 C17 1.359(2) . ?
C17 C18 1.386(2) . ?
C19 C20 1.376(2) . ?
C19 C24 1.380(2) . ?
C20 C21 1.373(3) . ?
C21 C22 1.365(3) . ?
C22 C23 1.366(3) . ?
C23 C24 1.387(3) . ?
C25 C26 1.395(2) . ?
C25 C30 1.3965(15) . ?
C26 C27 1.377(2) . ?
C27 C28 1.369(2) . ?
C28 C29 1.378(2) . ?
C29 C30 1.379(2) . ?
C31 C36 1.372(2) . ?
C31 C32 1.382(2) . ?
C32 C33 1.380(2) . ?
C33 C34 1.368(3) . ?
C34 C35 1.352(3) . ?
C35 C36 1.394(2) . ?
